data_7042907
loop_
_publ_author_name
'Reddy, Andrew'
'Sangenito, Leandro Stefano'
'Guedes, Arthur de Azevedo'
'Branquinha, Marta Helena'
'Kavanagh, Kevin'
'McGinley, John'
'Dos Santos, Andr\'e Luis Souza'
'Velasco-Torrijos, Trinidad'

_publ_section_title
;
 Glycosylated metal chelators as anti-parasitic agents with tunable
 selectivity.
;
_journal_issue 16
_journal_name_full 'Dalton transactions (Cambridge, England : 2003)'
_journal_page_first 5297
_journal_page_last 5307
_journal_paper_doi 10.1039/c6dt04615k
_journal_volume 46
_journal_year 2017
_chemical_formula_moiety 'C12 H16 N4 Zn, 2(Cl O4)'
_chemical_formula_sum 'C12 H16 Cl2 N4 O8 Zn'
_chemical_formula_weight 480.56
_chemical_name_systematic 'Bis(2-picolylamino)zinc perchlorate '
_chemical_temperature_decomposition 518
_space_group_crystal_system tetragonal
_space_group_IT_number 88
_space_group_name_Hall '-I 4ad'
_space_group_name_H-M_alt 'I 41/a'
_symmetry_space_group_name_Hall '-I 4ad'
_symmetry_space_group_name_H-M 'I 41/a :2'
_atom_sites_solution_hydrogens geom
_atom_sites_solution_primary direct
_audit_creation_date 2016-07-12
_audit_creation_method
;
Olex2 1.2
(compiled 2016.02.19 svn.r3266 for OlexSys, GUI svn.r5155)
;
_audit_update_record
;
2016-11-23 deposited with the CCDC.
2017-03-27 downloaded from the CCDC.
;
_cell_angle_alpha 90
_cell_angle_beta 90
_cell_angle_gamma 90
_cell_formula_units_Z 8
_cell_length_a 14.9255(7)
_cell_length_b 14.9255(7)
_cell_length_c 15.3140(7)
_cell_measurement_reflns_used 5191
_cell_measurement_temperature 100
_cell_measurement_theta_max 27.66
_cell_measurement_theta_min 2.73
_cell_volume 3411.5(3)
_computing_cell_refinement 'SAINT v8.34A (Bruker, 2013)'
_computing_data_collection 'APEX 3 (Bruker, 2015) '
_computing_data_reduction 'SAINT v8.34A (Bruker, 2013)'
_computing_molecular_graphics 'XP (Bruker, 2008-2014)'
_computing_publication_material 'Olex2 (Dolomanov et al., 2009)'
_computing_structure_refinement 'XL (Sheldrick, 2008)'
_computing_structure_solution 'XT (Sheldrick, 2015)'
_diffrn_ambient_temperature 99.99
_diffrn_detector 'Bruker APEX2 area detector'
_diffrn_detector_area_resol_mean 7.9
_diffrn_detector_type 'CCD area detector'
_diffrn_measured_fraction_theta_full 1.000
_diffrn_measured_fraction_theta_max 1.000
_diffrn_measurement_device 'DUO Kappa diffractometer'
_diffrn_measurement_device_type 'Bruker APEX DUO KAPPA'
_diffrn_measurement_method '\w and \f scans'
_diffrn_radiation_monochromator graphite
_diffrn_radiation_probe x-ray
_diffrn_radiation_type MoK\a
_diffrn_radiation_wavelength 0.71073
_diffrn_reflns_av_R_equivalents 0.0436
_diffrn_reflns_av_unetI/netI 0.0235
_diffrn_reflns_Laue_measured_fraction_full 1.000
_diffrn_reflns_Laue_measured_fraction_max 1.000
_diffrn_reflns_limit_h_max 19
_diffrn_reflns_limit_h_min -19
_diffrn_reflns_limit_k_max 19
_diffrn_reflns_limit_k_min -17
_diffrn_reflns_limit_l_max 18
_diffrn_reflns_limit_l_min -20
_diffrn_reflns_number 21050
_diffrn_reflns_point_group_measured_fraction_full 1.000
_diffrn_reflns_point_group_measured_fraction_max 1.000
_diffrn_reflns_theta_full 26.000
_diffrn_reflns_theta_max 28.289
_diffrn_reflns_theta_min 1.905
_diffrn_source 'sealed X-ray tube'
_diffrn_standards_number 0
_exptl_absorpt_coefficient_mu 1.806
_exptl_absorpt_correction_T_max 0.7457
_exptl_absorpt_correction_T_min 0.6711
_exptl_absorpt_correction_type multi-scan
_exptl_absorpt_process_details
;
SADABS-2014/5 (Bruker,2014/5) was used for absorption correction.
wR2(int) was 0.0514 before and 0.0448 after correction.
The Ratio of minimum to maximum transmission is 0.9000.
The \l/2 correction factor is 0.00150.
;
_exptl_crystal_colour 'clear light yellow'
_exptl_crystal_colour_lustre clear
_exptl_crystal_colour_modifier light
_exptl_crystal_colour_primary yellow
_exptl_crystal_density_diffrn 1.871
_exptl_crystal_description needle
_exptl_crystal_F_000 1952
_exptl_crystal_recrystallization_method 'Re-crystallisation from solvent: Tetrahydrofuran'
_exptl_crystal_size_max 0.18
_exptl_crystal_size_mid 0.12
_exptl_crystal_size_min 0.1
_refine_diff_density_max 0.381
_refine_diff_density_min -0.528
_refine_diff_density_rms 0.091
_refine_ls_extinction_method none
_refine_ls_goodness_of_fit_ref 1.280
_refine_ls_hydrogen_treatment constr
_refine_ls_matrix_type full
_refine_ls_number_parameters 160
_refine_ls_number_reflns 2120
_refine_ls_number_restraints 0
_refine_ls_restrained_S_all 1.280
_refine_ls_R_factor_all 0.0606
_refine_ls_R_factor_gt 0.0500
_refine_ls_shift/su_max 0.001
_refine_ls_shift/su_mean 0.000
_refine_ls_structure_factor_coef Fsqd
_refine_ls_weighting_details 'w=1/[\s^2^(Fo^2^)+24.8580P] where P=(Fo^2^+2Fc^2^)/3'
_refine_ls_weighting_scheme calc
_refine_ls_wR_factor_gt 0.0984
_refine_ls_wR_factor_ref 0.1018
_reflns_Friedel_coverage 0.000
_reflns_number_gt 1832
_reflns_number_total 2120
_reflns_threshold_expression 'I > 2\s(I)'
_cod_data_source_file c6dt04615k2.cif
_cod_data_source_block tcd542
_cod_depositor_comments
;
The following automatic conversions were performed:

'_chemical_melting_point' tag was changed to
'_chemical_temperature_decomposition' since the value had been '518
(Decomposition) '. The value '518 (Decomposition) ' was changed to
'518'.

Automatic conversion script
Id: cif_fix_values 4973 2017-02-22 13:04:09Z antanas 
;
_cod_original_cell_volume 3411.5(4)
_cod_database_code 7042907
_shelx_space_group_comment
;
The symmetry employed for this shelxl refinement is uniquely defined
by the following loop, which should always be used as a source of
symmetry information in preference to the above space-group names.
They are only intended as comments.
;
_olex2_refinement_description
;
1. Fixed Uiso
 At 1.2 times of:
  All C(H) groups, All C(H,H) groups, All N(H,H) groups
2. Others
 Sof(O2A)=Sof(O1A)=Sof(O4A)=Sof(O3A)=1-FVAR(1)
 Sof(O1)=Sof(O3)=Sof(O2)=Sof(O4)=FVAR(1)
3.a Secondary CH2 refined with riding coordinates:
 N1(H1A,H1B), C2(H2A,H2B)
3.b Aromatic/amide H refined with riding coordinates:
 C8(H8), C5(H5), C6(H6), C7(H7)
;
_shelx_shelxl_version_number 2014/7
_olex2_exptl_crystal_mounting_method 'Mitegen holder in oil'
_olex2_submission_original_sample_id L211-Zn(ClO4)-THF
_olex2_submission_special_instructions 'No special instructions were received'

loop_
_space_group_symop_operation_xyz
'x, y, z'
'-x+1/2, -y, z+1/2'
'-y+3/4, x+1/4, z+1/4'
'y+3/4, -x+3/4, z+3/4'
'x+1/2, y+1/2, z+1/2'
'-x+1, -y+1/2, z+1'
'-y+5/4, x+3/4, z+3/4'
'y+5/4, -x+5/4, z+5/4'
'-x, -y, -z'
'x-1/2, y, -z-1/2'
'y-3/4, -x-1/4, -z-1/4'
'-y-3/4, x-3/4, -z-3/4'
'-x+1/2, -y+1/2, -z+1/2'
'x, y+1/2, -z'
'y-1/4, -x+1/4, -z+1/4'
'-y-1/4, x-1/4, -z-1/4'

loop_
_atom_site_label
_atom_site_type_symbol
_atom_site_fract_x
_atom_site_fract_y
_atom_site_fract_z
_atom_site_U_iso_or_equiv
_atom_site_adp_type
_atom_site_occupancy
_atom_site_site_symmetry_order
_atom_site_calc_flag
_atom_site_refinement_flags_posn
_atom_site_refinement_flags_adp
_atom_site_refinement_flags_occupancy
_atom_site_disorder_assembly
_atom_site_disorder_group
Zn1 Zn 0.5000 0.7500 0.40603(4) 0.02716(18) Uani 1 2 d S T P . .
Cl1 Cl 0.29428(6) 0.81765(6) 0.55200(5) 0.02059(19) Uani 1 1 d . . . . .
N4 N 0.40279(19) 0.7106(2) 0.31963(19) 0.0198(6) Uani 1 1 d . . . . .
N1 N 0.4776(2) 0.6301(2) 0.4615(2) 0.0261(7) Uani 1 1 d . . . . .
H1A H 0.5216 0.5910 0.4460 0.031 Uiso 1 1 calc R . . . .
H1B H 0.4777 0.6355 0.5207 0.031 Uiso 1 1 calc R . . . .
C3 C 0.3658(2) 0.6322(2) 0.3430(2) 0.0190(7) Uani 1 1 d . . . . .
C8 C 0.3067(2) 0.5876(3) 0.2869(2) 0.0243(8) Uani 1 1 d . . . . .
H8 H 0.2797 0.5328 0.3041 0.029 Uiso 1 1 calc R . . . .
C2 C 0.3895(2) 0.5962(3) 0.4315(2) 0.0237(8) Uani 1 1 d . . . . .
H2A H 0.3427 0.6140 0.4739 0.028 Uiso 1 1 calc R . . . .
H2B H 0.3911 0.5299 0.4292 0.028 Uiso 1 1 calc R . . . .
C5 C 0.3846(2) 0.7459(3) 0.2408(2) 0.0245(8) Uani 1 1 d . . . . .
H5 H 0.4112 0.8014 0.2251 0.029 Uiso 1 1 calc R . . . .
C6 C 0.3286(3) 0.7041(3) 0.1822(2) 0.0281(9) Uani 1 1 d . . . . .
H6 H 0.3178 0.7294 0.1263 0.034 Uiso 1 1 calc R . . . .
O1 O 0.3721(4) 0.7630(3) 0.5665(4) 0.0410(14) Uani 0.687(8) 1 d . . . A 1
C7 C 0.2884(3) 0.6243(3) 0.2065(3) 0.0294(9) Uani 1 1 d . . . . .
H7 H 0.2483 0.5950 0.1677 0.035 Uiso 1 1 calc R . . . .
O3 O 0.2210(5) 0.7660(5) 0.5224(4) 0.0473(19) Uani 0.687(8) 1 d . . . A 1
O2 O 0.3180(3) 0.8861(3) 0.4876(3) 0.0322(13) Uani 0.687(8) 1 d . . . A 1
O4 O 0.2721(4) 0.8611(4) 0.6328(3) 0.0384(14) Uani 0.687(8) 1 d . . . A 1
O2A O 0.3297(6) 0.8167(9) 0.4666(6) 0.038(4) Uani 0.313(8) 1 d . . . A 2
O1A O 0.3310(9) 0.7405(7) 0.6002(7) 0.033(3) Uani 0.313(8) 1 d . . . A 2
O4A O 0.1957(8) 0.8036(9) 0.5447(9) 0.032(3) Uani 0.313(8) 1 d . . . A 2
O3A O 0.3085(8) 0.8969(6) 0.5974(9) 0.043(3) Uani 0.313(8) 1 d . . . A 2

loop_
_atom_site_aniso_label
_atom_site_aniso_U_11
_atom_site_aniso_U_22
_atom_site_aniso_U_33
_atom_site_aniso_U_23
_atom_site_aniso_U_13
_atom_site_aniso_U_12
Zn1 0.0292(4) 0.0345(4) 0.0178(3) 0.000 0.000 -0.0159(3)
Cl1 0.0232(4) 0.0230(4) 0.0155(4) 0.0013(3) -0.0020(3) -0.0022(3)
N4 0.0166(14) 0.0268(16) 0.0160(14) -0.0018(12) 0.0002(11) -0.0012(12)
N1 0.0238(16) 0.0399(19) 0.0145(15) 0.0041(13) -0.0011(12) -0.0068(14)
C3 0.0173(16) 0.0230(17) 0.0169(16) -0.0053(14) 0.0015(13) 0.0001(13)
C8 0.0207(18) 0.0266(19) 0.026(2) -0.0094(15) 0.0012(15) -0.0018(15)
C2 0.0241(19) 0.0289(19) 0.0182(17) 0.0006(15) 0.0001(14) -0.0063(15)
C5 0.0203(18) 0.031(2) 0.0220(18) 0.0034(15) 0.0017(14) 0.0030(15)
C6 0.0218(18) 0.047(2) 0.0157(17) -0.0027(16) 0.0012(14) 0.0091(17)
O1 0.042(3) 0.025(3) 0.055(4) 0.005(2) 0.001(3) 0.014(2)
C7 0.0221(19) 0.043(2) 0.0227(19) -0.0145(17) -0.0021(15) 0.0043(17)
O3 0.048(4) 0.064(5) 0.029(3) 0.014(3) -0.015(3) -0.044(4)
O2 0.033(2) 0.035(3) 0.028(2) 0.011(2) -0.0003(18) -0.007(2)
O4 0.043(3) 0.050(3) 0.022(2) -0.008(2) 0.005(2) 0.004(2)
O2A 0.023(5) 0.077(10) 0.013(4) 0.004(5) 0.008(3) 0.008(5)
O1A 0.048(7) 0.029(5) 0.022(5) 0.003(4) -0.016(5) 0.006(5)
O4A 0.023(6) 0.035(7) 0.036(7) -0.005(5) -0.004(5) -0.006(5)
O3A 0.053(7) 0.014(5) 0.061(8) -0.010(5) -0.004(6) -0.009(4)

loop_
_atom_type_symbol
_atom_type_description
_atom_type_scat_dispersion_real
_atom_type_scat_dispersion_imag
_atom_type_scat_source
C C 0.0033 0.0016 'International Tables Vol C Tables 4.2.6.8 and 6.1.1.4'
H H 0.0000 0.0000 'International Tables Vol C Tables 4.2.6.8 and 6.1.1.4'
Cl Cl 0.1484 0.1585 'International Tables Vol C Tables 4.2.6.8 and 6.1.1.4'
N N 0.0061 0.0033 'International Tables Vol C Tables 4.2.6.8 and 6.1.1.4'
O O 0.0106 0.0060 'International Tables Vol C Tables 4.2.6.8 and 6.1.1.4'
Zn Zn 0.2839 1.4301 'International Tables Vol C Tables 4.2.6.8 and 6.1.1.4'

loop_
_geom_angle_atom_site_label_1
_geom_angle_atom_site_label_2
_geom_angle_atom_site_label_3
_geom_angle
_geom_angle_site_symmetry_1
_geom_angle_site_symmetry_3
N4 Zn1 N4 99.60(17) . 6_564
N1 Zn1 N4 84.22(12) 6_564 6_564
N1 Zn1 N4 84.22(12) . .
N1 Zn1 N4 130.27(13) 6_564 .
N1 Zn1 N4 130.27(13) . 6_564
N1 Zn1 N1 129.99(19) . 6_564
O1 Cl1 O2 107.8(3) . .
O3 Cl1 O1 111.4(4) . .
O3 Cl1 O2 110.6(3) . .
O3 Cl1 O4 110.2(4) . .
O4 Cl1 O1 108.0(3) . .
O4 Cl1 O2 108.7(3) . .
O2A Cl1 O1A 108.5(6) . .
O2A Cl1 O4A 107.4(7) . .
O1A Cl1 O4A 107.1(7) . .
O3A Cl1 O2A 114.6(7) . .
O3A Cl1 O1A 110.9(6) . .
O3A Cl1 O4A 108.0(7) . .
C3 N4 Zn1 111.7(2) . .
C3 N4 C5 119.8(3) . .
C5 N4 Zn1 127.6(3) . .
Zn1 N1 H1A 110.0 . .
Zn1 N1 H1B 110.0 . .
H1A N1 H1B 108.3 . .
C2 N1 Zn1 108.7(2) . .
C2 N1 H1A 110.0 . .
C2 N1 H1B 110.0 . .
N4 C3 C8 120.7(3) . .
N4 C3 C2 117.1(3) . .
C8 C3 C2 122.2(3) . .
C3 C8 H8 120.5 . .
C7 C8 C3 119.0(4) . .
C7 C8 H8 120.5 . .
N1 C2 C3 111.5(3) . .
N1 C2 H2A 109.3 . .
N1 C2 H2B 109.3 . .
C3 C2 H2A 109.3 . .
C3 C2 H2B 109.3 . .
H2A C2 H2B 108.0 . .
N4 C5 H5 119.0 . .
N4 C5 C6 122.0(4) . .
C6 C5 H5 119.0 . .
C5 C6 H6 120.7 . .
C5 C6 C7 118.6(4) . .
C7 C6 H6 120.7 . .
C8 C7 C6 119.8(4) . .
C8 C7 H7 120.1 . .
C6 C7 H7 120.1 . .

loop_
_geom_bond_atom_site_label_1
_geom_bond_atom_site_label_2
_geom_bond_distance
_geom_bond_site_symmetry_2
Zn1 N4 2.050(3) 6_564
Zn1 N4 2.050(3) .
Zn1 N1 2.010(3) 6_564
Zn1 N1 2.010(3) .
Cl1 O1 1.437(5) .
Cl1 O3 1.413(5) .
Cl1 O2 1.464(4) .
Cl1 O4 1.436(4) .
Cl1 O2A 1.410(8) .
Cl1 O1A 1.474(10) .
Cl1 O4A 1.491(13) .
Cl1 O3A 1.388(9) .
N4 C3 1.342(5) .
N4 C5 1.345(5) .
N1 H1A 0.9100 .
N1 H1B 0.9100 .
N1 C2 1.481(5) .
C3 C8 1.399(5) .
C3 C2 1.501(5) .
C8 H8 0.9500 .
C8 C7 1.376(6) .
C2 H2A 0.9900 .
C2 H2B 0.9900 .
C5 H5 0.9500 .
C5 C6 1.376(5) .
C6 H6 0.9500 .
C6 C7 1.385(6) .
C7 H7 0.9500 .

loop_
_geom_hbond_atom_site_label_D
_geom_hbond_atom_site_label_H
_geom_hbond_atom_site_label_A
_geom_hbond_distance_DH
_geom_hbond_distance_HA
_geom_hbond_distance_DA
_geom_hbond_angle_DHA
_geom_hbond_site_symmetry_A
N1 H1A O2 0.91 2.50 3.086(6) 123 6_564
N1 H1A O4 0.91 2.36 3.253(7) 167 4_454
N1 H1A O4A 0.91 2.43 3.014(14) 122 4_454
N1 H1B O1 0.91 2.50 3.404(7) 170 12_767
N1 H1B O4 0.91 2.61 3.168(6) 120 12_767
N1 H1B O1A 0.91 2.19 3.012(10) 150 12_767
C8 H8 O3A 0.95 2.56 3.353(10) 141 14_546
C2 H2B O1A 0.99 2.53 3.290(15) 133 4_454
C2 H2B O3A 0.99 2.37 3.242(11) 146 14_546
C5 H5 O4A 0.95 2.46 3.229(13) 138 7_554
C6 H6 O3 0.95 2.35 3.251(7) 158 13_565

loop_
_geom_torsion_atom_site_label_1
_geom_torsion_atom_site_label_2
_geom_torsion_atom_site_label_3
_geom_torsion_atom_site_label_4
_geom_torsion
Zn1 N4 C3 C8 -171.4(3)
Zn1 N4 C3 C2 9.6(4)
Zn1 N4 C5 C6 168.2(3)
Zn1 N1 C2 C3 27.8(4)
N4 C3 C8 C7 1.4(5)
N4 C3 C2 N1 -25.6(5)
N4 C5 C6 C7 1.6(6)
C3 N4 C5 C6 0.0(5)
C3 C8 C7 C6 0.2(5)
C8 C3 C2 N1 155.5(3)
C2 C3 C8 C7 -179.7(3)
C5 N4 C3 C8 -1.5(5)
C5 N4 C3 C2 179.5(3)
C5 C6 C7 C8 -1.6(6)
